data_7716930
loop_
_publ_author_name
'Podchorodecka, Pamela'
'Dziuk, B\/la\.zej'
'Junga, Robert'
'Szostak, Roman'
'Szostak, Michal'
'Bisz, Elwira'

_publ_section_title
;
 IPr*Thia -- wingtip-flexible, sterically hindered, modular,
 N,C/S,C-chelating thiazole-donor N-heterocyclic carbene ligands
;
_journal_issue 36
_journal_name_full 'Dalton Transactions'
_journal_page_first 14975
_journal_page_last 14985
_journal_paper_doi 10.1039/D4DT01468E
_journal_volume 53
_journal_year 2024
_chemical_formula_sum 'C47 H41 Cl6 N3 Pd S'
_chemical_formula_weight 998.99
_space_group_crystal_system monoclinic
_space_group_IT_number 14
_space_group_name_Hall '-P 2ybc'
_space_group_name_H-M_alt 'P 1 21/c 1'
_atom_sites_solution_hydrogens geom
_audit_creation_method SHELXL-2014/7
_audit_update_record
;
2024-05-09 deposited with the CCDC.	2024-08-29 downloaded from the CCDC.
;
_cell_angle_alpha 90
_cell_angle_beta 96.010(16)
_cell_angle_gamma 90
_cell_formula_units_Z 4
_cell_length_a 13.466(3)
_cell_length_b 11.2456(11)
_cell_length_c 28.723(6)
_cell_measurement_reflns_used 20188
_cell_measurement_temperature 293(2)
_cell_measurement_theta_max 25.998
_cell_measurement_theta_min 2.843
_cell_volume 4325.7(14)
_computing_cell_refinement 'CrysAlisCCD (Oxford Diffraction Ltd., 2008)'
_computing_data_collection 'CrysAlisCCD (Oxford Diffraction Ltd., 2008)'
_computing_data_reduction 'CrysAlisCCD (Oxford Diffraction Ltd., 2008)'
_computing_molecular_graphics 'SHELXTL (Sheldrick, 2008)'
_computing_publication_material 'SHELXL-2014/7 (Sheldrick, 2014)'
_computing_structure_refinement 'SHELXL-2014/7 (Sheldrick, 2014)'
_computing_structure_solution 'SHELXS-2014/7 (Sheldrick, 2014)'
_diffrn_ambient_temperature 293(2)
_diffrn_measured_fraction_theta_full 0.998
_diffrn_measured_fraction_theta_max 0.998
_diffrn_measurement_device_type 'KM4 with Eos CCD'
_diffrn_measurement_method \w--scan
_diffrn_radiation_monochromator graphite
_diffrn_radiation_source 'fine-focus sealed tube'
_diffrn_radiation_type MoK\a
_diffrn_radiation_wavelength 0.71073
_diffrn_reflns_av_R_equivalents 0.0794
_diffrn_reflns_av_unetI/netI 0.1062
_diffrn_reflns_Laue_measured_fraction_full 0.998
_diffrn_reflns_Laue_measured_fraction_max 0.998
_diffrn_reflns_limit_h_max 15
_diffrn_reflns_limit_h_min -16
_diffrn_reflns_limit_k_max 9
_diffrn_reflns_limit_k_min -13
_diffrn_reflns_limit_l_max 31
_diffrn_reflns_limit_l_min -35
_diffrn_reflns_number 20188
_diffrn_reflns_point_group_measured_fraction_full 0.998
_diffrn_reflns_point_group_measured_fraction_max 0.998
_diffrn_reflns_theta_full 25.242
_diffrn_reflns_theta_max 25.998
_diffrn_reflns_theta_min 2.843
_exptl_absorpt_coefficient_mu 0.886
_exptl_absorpt_correction_T_max 0.915
_exptl_absorpt_correction_T_min 0.817
_exptl_absorpt_correction_type multi-scan
_exptl_absorpt_process_details
;
SCALE3 ABSPACK (Rigaku Oxford Diffraction, 2015).
;
_exptl_crystal_colour yellow
_exptl_crystal_density_diffrn 1.534
_exptl_crystal_density_method 'not measured'
_exptl_crystal_description plate
_exptl_crystal_F_000 2032
_exptl_crystal_size_max 0.28
_exptl_crystal_size_mid 0.19
_exptl_crystal_size_min 0.10
_refine_diff_density_max 1.048
_refine_diff_density_min -1.416
_refine_diff_density_rms 0.128
_refine_ls_extinction_method none
_refine_ls_goodness_of_fit_ref 0.962
_refine_ls_hydrogen_treatment constr
_refine_ls_matrix_type full
_refine_ls_number_parameters 562
_refine_ls_number_reflns 8474
_refine_ls_number_restraints 0
_refine_ls_restrained_S_all 0.962
_refine_ls_R_factor_all 0.0915
_refine_ls_R_factor_gt 0.0615
_refine_ls_shift/su_max 0.018
_refine_ls_shift/su_mean 0.000
_refine_ls_structure_factor_coef Fsqd
_refine_ls_weighting_details 'w=1/[\s^2^(Fo^2^)+(0.0672P)^2^] where P=(Fo^2^+2Fc^2^)/3'
_refine_ls_weighting_scheme calc
_refine_ls_wR_factor_gt 0.1419
_refine_ls_wR_factor_ref 0.1594
_reflns_Friedel_coverage 0.000
_reflns_number_gt 5955
_reflns_number_total 8474
_reflns_threshold_expression 'I > 2\s(I)'
_cod_data_source_file d4dt01468e2.cif
_cod_data_source_block EB2
_cod_depositor_comments 'Adding full bibliography for 7716928--7716932.cif.'
_cod_original_sg_symbol_H-M 'P 21/c'
_cod_database_code 7716930
_shelx_shelxl_version_number 2014/7
_shelx_space_group_comment
;
The symmetry employed for this shelxl refinement is uniquely defined
by the following loop, which should always be used as a source of
symmetry information in preference to the above space-group names.
They are only intended as comments.
;
_exptl_absorpt_special_details
;
CrysAlisPro, Agilent Technologies,
Version 1.171.37.33c (release 11-04-2014 CrysAlis171 .NET)
(compiled Apr 11 2014,15:12:41)
Empirical absorption correction using spherical harmonics,
 implemented in SCALE3 ABSPACK scaling algorithm.
;

loop_
_space_group_symop_operation_xyz
'x, y, z'
'-x, y+1/2, -z+1/2'
'-x, -y, -z'
'x, -y-1/2, z-1/2'

loop_
_atom_site_label
_atom_site_type_symbol
_atom_site_fract_x
_atom_site_fract_y
_atom_site_fract_z
_atom_site_U_iso_or_equiv
_atom_site_adp_type
_atom_site_occupancy
_atom_site_site_symmetry_order
_atom_site_calc_flag
_atom_site_refinement_flags_posn
_atom_site_refinement_flags_adp
_atom_site_refinement_flags_occupancy
_atom_site_disorder_assembly
_atom_site_disorder_group
Pd1 Pd 0.16627(3) 0.64015(3) 0.63093(2) 0.01935(13) Uani 1 1 d . . . . .
Cl1 Cl 0.32847(9) 0.59630(11) 0.62275(5) 0.0268(3) Uani 1 1 d . . . . .
Cl2 Cl 0.21108(9) 0.84154(10) 0.64187(5) 0.0271(3) Uani 1 1 d . . . . .
Cl4A Cl 0.6801(12) 0.3795(18) 0.6954(5) 0.051(2) Uani 0.5 1 d . . P A 3
Cl3A Cl 0.7715(12) 0.1598(17) 0.7290(7) 0.078(5) Uani 0.5 1 d . . P A 3
Cl4B Cl 0.6947(13) 0.3841(17) 0.7057(6) 0.075(4) Uani 0.5 1 d . . P A 4
Cl3B Cl 0.7756(8) 0.1498(13) 0.7320(5) 0.039(2) Uani 0.5 1 d . . P A 4
Cl5A Cl 0.4630(5) -0.0865(6) 0.5356(2) 0.0701(16) Uani 0.5 1 d . . P B 1
Cl6A Cl 0.2639(13) -0.1519(15) 0.5008(5) 0.061(3) Uani 0.5 1 d . . P B 1
Cl5B Cl 0.4441(7) -0.0698(6) 0.5569(2) 0.082(2) Uani 0.5 1 d . . P B 2
Cl6B Cl 0.2769(13) -0.1376(13) 0.4892(5) 0.051(2) Uani 0.5 1 d . . P B 2
S1 S -0.16289(9) 0.56510(11) 0.62315(5) 0.0252(3) Uani 1 1 d . . . . .
N1 N 0.1575(3) 0.3630(3) 0.61450(14) 0.0179(8) Uani 1 1 d . . . . .
N2 N 0.0209(3) 0.4598(3) 0.61964(14) 0.0211(9) Uani 1 1 d . . . . .
N3 N 0.0131(3) 0.6614(4) 0.63478(14) 0.0215(9) Uani 1 1 d . . . . .
C1 C 0.1222(4) 0.4727(4) 0.62127(17) 0.0200(10) Uani 1 1 d . . . . .
C2 C 0.0782(4) 0.2794(4) 0.60929(18) 0.0203(10) Uani 1 1 d . . . . .
C3 C -0.0073(4) 0.3386(4) 0.61248(17) 0.0204(10) Uani 1 1 d . . . . .
C4 C 0.2597(4) 0.3258(4) 0.61375(18) 0.0192(10) Uani 1 1 d . . . . .
C5 C 0.3165(4) 0.2972(4) 0.65563(18) 0.0226(11) Uani 1 1 d . . . . .
C6 C 0.4100(4) 0.2440(4) 0.65273(19) 0.0252(11) Uani 1 1 d . . . . .
H6 H 0.4493 0.2248 0.6803 0.030 Uiso 1 1 calc R U . . .
C7 C 0.4457(4) 0.2193(4) 0.6106(2) 0.0276(12) Uani 1 1 d . . . . .
C8 C 0.3904(4) 0.2560(4) 0.5698(2) 0.0265(12) Uani 1 1 d . . . . .
H8 H 0.4157 0.2429 0.5413 0.032 Uiso 1 1 calc R U . . .
C9 C 0.2979(4) 0.3121(4) 0.57004(18) 0.0200(10) Uani 1 1 d . . . . .
C10 C 0.2799(4) 0.3310(4) 0.70223(19) 0.0254(11) Uani 1 1 d . . . . .
H10 H 0.2507 0.4105 0.6975 0.031 Uiso 1 1 calc R U . . .
C11 C 0.1968(4) 0.2530(4) 0.71556(18) 0.0250(11) Uani 1 1 d . . . . .
C12 C 0.1125(4) 0.3040(5) 0.73147(19) 0.0297(12) Uani 1 1 d . . . . .
H12 H 0.1078 0.3864 0.7328 0.036 Uiso 1 1 calc R U . . .
C13 C 0.0352(4) 0.2356(5) 0.7454(2) 0.0340(13) Uani 1 1 d . . . . .
H13 H -0.0214 0.2715 0.7550 0.041 Uiso 1 1 calc R U . . .
C14 C 0.0438(5) 0.1114(5) 0.7447(2) 0.0390(15) Uani 1 1 d . . . . .
H14 H -0.0068 0.0646 0.7547 0.047 Uiso 1 1 calc R U . . .
C15 C 0.1257(5) 0.0585(5) 0.7296(2) 0.0401(15) Uani 1 1 d . . . . .
H15 H 0.1307 -0.0240 0.7291 0.048 Uiso 1 1 calc R U . . .
C16 C 0.2016(4) 0.1282(4) 0.7148(2) 0.0305(13) Uani 1 1 d . . . . .
H16 H 0.2569 0.0915 0.7042 0.037 Uiso 1 1 calc R U . . .
C17 C 0.3653(4) 0.3450(4) 0.74072(18) 0.0246(11) Uani 1 1 d . . . . .
C18 C 0.3904(4) 0.2566(6) 0.7738(2) 0.0369(14) Uani 1 1 d . . . . .
H18 H 0.3538 0.1863 0.7733 0.044 Uiso 1 1 calc R U . . .
C19 C 0.4710(4) 0.2748(7) 0.8078(2) 0.0471(18) Uani 1 1 d . . . . .
H19 H 0.4885 0.2158 0.8298 0.056 Uiso 1 1 calc R U . . .
C20 C 0.5252(5) 0.3801(7) 0.8090(2) 0.053(2) Uani 1 1 d . . . . .
H20 H 0.5777 0.3922 0.8322 0.064 Uiso 1 1 calc R U . . .
C21 C 0.5014(5) 0.4654(6) 0.7761(3) 0.0446(17) Uani 1 1 d . . . . .
H21 H 0.5385 0.5352 0.7765 0.054 Uiso 1 1 calc R U . . .
C22 C 0.4224(4) 0.4484(5) 0.7424(2) 0.0345(14) Uani 1 1 d . . . . .
H22 H 0.4068 0.5074 0.7201 0.041 Uiso 1 1 calc R U . . .
C23 C 0.5446(5) 0.1615(5) 0.6091(3) 0.0509(19) Uani 1 1 d . . . . .
H23A H 0.5437 0.0841 0.6231 0.076 Uiso 1 1 calc R U . . .
H23B H 0.5953 0.2092 0.6260 0.076 Uiso 1 1 calc R U . . .
H23C H 0.5587 0.1540 0.5771 0.076 Uiso 1 1 calc R U . . .
C24 C 0.2405(4) 0.3650(4) 0.52634(18) 0.0244(11) Uani 1 1 d . . . . .
H24 H 0.2086 0.4369 0.5371 0.029 Uiso 1 1 calc R U . . .
C25 C 0.3091(4) 0.4083(5) 0.49064(18) 0.0253(11) Uani 1 1 d . . . . .
C26 C 0.3544(4) 0.3325(5) 0.46065(19) 0.0300(12) Uani 1 1 d . . . . .
H26 H 0.3423 0.2511 0.4614 0.036 Uiso 1 1 calc R U . . .
C27 C 0.4172(4) 0.3780(5) 0.4297(2) 0.0336(13) Uani 1 1 d . . . . .
H27 H 0.4478 0.3266 0.4103 0.040 Uiso 1 1 calc R U . . .
C28 C 0.4350(4) 0.4989(5) 0.4275(2) 0.0352(14) Uani 1 1 d . . . . .
H28 H 0.4775 0.5289 0.4069 0.042 Uiso 1 1 calc R U . . .
C29 C 0.3891(5) 0.5739(5) 0.4562(2) 0.0379(14) Uani 1 1 d . . . . .
H29 H 0.3988 0.6556 0.4543 0.046 Uiso 1 1 calc R U . . .
C30 C 0.3283(4) 0.5287(5) 0.4881(2) 0.0322(13) Uani 1 1 d . . . . .
H30 H 0.2998 0.5805 0.5081 0.039 Uiso 1 1 calc R U . . .
C31 C 0.1551(4) 0.2873(4) 0.50471(18) 0.0236(11) Uani 1 1 d . . . . .
C32 C 0.0606(4) 0.3363(5) 0.4959(2) 0.0300(12) Uani 1 1 d . . . . .
H32 H 0.0511 0.4159 0.5029 0.036 Uiso 1 1 calc R U . . .
C33 C -0.0201(4) 0.2696(5) 0.4768(2) 0.0333(13) Uani 1 1 d . . . . .
H33 H -0.0833 0.3037 0.4720 0.040 Uiso 1 1 calc R U . . .
C34 C -0.0062(4) 0.1520(5) 0.46509(18) 0.0296(12) Uani 1 1 d . . . . .
H34 H -0.0601 0.1072 0.4520 0.036 Uiso 1 1 calc R U . . .
C35 C 0.0878(4) 0.1001(5) 0.47270(19) 0.0284(12) Uani 1 1 d . . . . .
H35 H 0.0970 0.0212 0.4644 0.034 Uiso 1 1 calc R U . . .
C36 C 0.1682(4) 0.1674(4) 0.49286(18) 0.0268(12) Uani 1 1 d . . . . .
H36 H 0.2310 0.1327 0.4985 0.032 Uiso 1 1 calc R U . . .
C37 C 0.0941(4) 0.1481(4) 0.60295(19) 0.0235(11) Uani 1 1 d . . . . .
H37A H 0.0492 0.1197 0.5772 0.035 Uiso 1 1 calc R U . . .
H37B H 0.0815 0.1067 0.6310 0.035 Uiso 1 1 calc R U . . .
H37C H 0.1618 0.1341 0.5967 0.035 Uiso 1 1 calc R U . . .
C38 C -0.1123(4) 0.2951(5) 0.6084(2) 0.0304(12) Uani 1 1 d . . . . .
H38A H -0.1131 0.2106 0.6037 0.046 Uiso 1 1 calc R U . . .
H38B H -0.1498 0.3331 0.5823 0.046 Uiso 1 1 calc R U . . .
H38C H -0.1415 0.3136 0.6367 0.046 Uiso 1 1 calc R U . . .
C39 C -0.0347(4) 0.5599(4) 0.62673(17) 0.0213(10) Uani 1 1 d . . . . .
C40 C -0.0542(4) 0.7530(4) 0.63970(18) 0.0233(11) Uani 1 1 d . . . . .
C41 C -0.1535(4) 0.7165(4) 0.63472(18) 0.0220(10) Uani 1 1 d . . . . .
C42 C -0.2321(4) 0.7945(5) 0.6396(2) 0.0299(12) Uani 1 1 d . . . . .
H42 H -0.2979 0.7682 0.6365 0.036 Uiso 1 1 calc R U . . .
C43 C -0.2084(4) 0.9135(5) 0.64940(19) 0.0301(12) Uani 1 1 d . . . . .
H43 H -0.2592 0.9680 0.6526 0.036 Uiso 1 1 calc R U . . .
C44 C -0.1085(4) 0.9514(5) 0.6545(2) 0.0287(12) Uani 1 1 d . . . . .
H44 H -0.0940 1.0307 0.6612 0.034 Uiso 1 1 calc R U . . .
C45 C -0.0323(4) 0.8736(4) 0.64959(18) 0.0252(11) Uani 1 1 d . . . . .
H45 H 0.0336 0.9000 0.6528 0.030 Uiso 1 1 calc R U . . .
C46 C 0.6853(5) 0.2655(6) 0.7409(2) 0.0459(16) Uani 1 1 d . . . . .
H46A H 0.7044 0.3010 0.7712 0.055 Uiso 0.5 1 calc R U P A 3
H46B H 0.6202 0.2291 0.7414 0.055 Uiso 0.5 1 calc R U P A 3
H46C H 0.6185 0.2327 0.7351 0.055 Uiso 0.5 1 calc R U P A 4
H46D H 0.6949 0.2915 0.7732 0.055 Uiso 0.5 1 calc R U P A 4
C47 C 0.3520(8) -0.1614(9) 0.5444(3) 0.090(3) Uani 1 1 d . . . . .
H47A H 0.3673 -0.2447 0.5502 0.108 Uiso 0.5 1 calc R U P B 1
H47B H 0.3267 -0.1295 0.5723 0.108 Uiso 0.5 1 calc R U P B 1
H47C H 0.3085 -0.1572 0.5693 0.108 Uiso 0.5 1 calc R U P B 2
H47D H 0.3789 -0.2414 0.5445 0.108 Uiso 0.5 1 calc R U P B 2

loop_
_atom_site_aniso_label
_atom_site_aniso_U_11
_atom_site_aniso_U_22
_atom_site_aniso_U_33
_atom_site_aniso_U_23
_atom_site_aniso_U_13
_atom_site_aniso_U_12
Pd1 0.0163(2) 0.0201(2) 0.0217(2) 0.00021(15) 0.00180(15) -0.00204(15)
Cl1 0.0168(6) 0.0281(6) 0.0361(7) -0.0018(5) 0.0052(5) -0.0018(5)
Cl2 0.0224(6) 0.0222(6) 0.0366(8) -0.0018(5) 0.0027(6) -0.0053(5)
Cl4A 0.051(3) 0.066(4) 0.036(3) -0.015(3) 0.011(3) -0.017(3)
Cl3A 0.066(7) 0.085(8) 0.087(10) -0.032(7) 0.029(6) 0.010(5)
Cl4B 0.109(11) 0.051(4) 0.075(10) -0.016(6) 0.051(7) -0.008(6)
Cl3B 0.021(3) 0.048(4) 0.049(5) -0.017(3) 0.015(3) -0.002(3)
Cl5A 0.055(3) 0.073(3) 0.084(5) -0.024(3) 0.011(3) -0.020(2)
Cl6A 0.047(5) 0.052(4) 0.081(9) 0.013(5) -0.006(5) 0.004(3)
Cl5B 0.130(6) 0.059(3) 0.054(3) -0.002(3) -0.009(3) -0.040(3)
Cl6B 0.052(5) 0.044(5) 0.060(5) 0.002(3) 0.010(3) 0.015(4)
S1 0.0172(6) 0.0268(7) 0.0318(7) -0.0025(5) 0.0042(5) -0.0007(5)
N1 0.017(2) 0.0200(19) 0.017(2) -0.0034(16) 0.0033(16) 0.0044(16)
N2 0.021(2) 0.023(2) 0.019(2) -0.0013(17) 0.0009(18) -0.0004(17)
N3 0.018(2) 0.030(2) 0.017(2) 0.0054(17) 0.0036(17) 0.0003(17)
C1 0.015(2) 0.026(2) 0.018(2) 0.001(2) -0.0013(19) 0.004(2)
C2 0.025(3) 0.015(2) 0.022(3) 0.0003(19) 0.005(2) -0.006(2)
C3 0.022(3) 0.019(2) 0.020(3) -0.0005(19) 0.001(2) -0.006(2)
C4 0.017(2) 0.015(2) 0.025(3) -0.0056(19) 0.004(2) 0.0017(18)
C5 0.021(3) 0.025(2) 0.022(3) 0.002(2) 0.001(2) -0.004(2)
C6 0.021(3) 0.022(2) 0.031(3) 0.001(2) -0.001(2) 0.005(2)
C7 0.021(3) 0.026(3) 0.037(3) -0.009(2) 0.006(2) -0.002(2)
C8 0.028(3) 0.023(2) 0.029(3) -0.009(2) 0.009(2) -0.007(2)
C9 0.016(2) 0.020(2) 0.024(3) -0.003(2) 0.001(2) -0.0062(19)
C10 0.023(3) 0.026(2) 0.026(3) 0.002(2) -0.003(2) 0.002(2)
C11 0.027(3) 0.030(3) 0.017(3) -0.002(2) -0.001(2) -0.002(2)
C12 0.027(3) 0.040(3) 0.022(3) -0.002(2) 0.001(2) 0.003(2)
C13 0.029(3) 0.045(3) 0.029(3) -0.005(3) 0.007(2) -0.001(3)
C14 0.043(4) 0.047(4) 0.029(3) -0.006(3) 0.011(3) -0.020(3)
C15 0.056(4) 0.033(3) 0.031(3) -0.005(3) 0.005(3) -0.014(3)
C16 0.032(3) 0.027(3) 0.033(3) 0.003(2) 0.005(3) -0.005(2)
C17 0.020(3) 0.035(3) 0.019(3) -0.007(2) 0.002(2) 0.012(2)
C18 0.027(3) 0.060(4) 0.025(3) 0.008(3) 0.005(2) 0.006(3)
C19 0.024(3) 0.091(5) 0.025(3) 0.011(3) 0.001(3) 0.020(3)
C20 0.017(3) 0.105(6) 0.035(4) -0.028(4) -0.008(3) 0.018(4)
C21 0.026(3) 0.050(4) 0.057(4) -0.027(3) -0.001(3) 0.003(3)
C22 0.026(3) 0.037(3) 0.040(3) -0.012(3) 0.000(3) 0.004(2)
C23 0.043(4) 0.035(3) 0.082(5) -0.029(3) 0.040(4) -0.009(3)
C24 0.026(3) 0.025(2) 0.023(3) -0.004(2) 0.008(2) -0.003(2)
C25 0.024(3) 0.030(3) 0.023(3) 0.000(2) 0.006(2) -0.008(2)
C26 0.033(3) 0.032(3) 0.025(3) -0.006(2) 0.005(2) -0.010(2)
C27 0.027(3) 0.046(3) 0.028(3) -0.003(3) 0.006(2) -0.004(3)
C28 0.031(3) 0.042(3) 0.034(3) 0.013(3) 0.012(3) -0.010(3)
C29 0.042(4) 0.031(3) 0.043(4) 0.001(3) 0.014(3) -0.014(3)
C30 0.032(3) 0.035(3) 0.031(3) 0.000(2) 0.008(3) -0.005(2)
C31 0.021(3) 0.031(3) 0.020(3) 0.003(2) 0.007(2) -0.006(2)
C32 0.031(3) 0.030(3) 0.030(3) 0.005(2) 0.008(2) 0.002(2)
C33 0.026(3) 0.046(3) 0.028(3) 0.011(3) 0.002(2) 0.004(3)
C34 0.029(3) 0.041(3) 0.018(3) -0.001(2) 0.000(2) -0.012(2)
C35 0.036(3) 0.025(3) 0.024(3) 0.002(2) 0.004(2) -0.004(2)
C36 0.030(3) 0.028(3) 0.023(3) 0.001(2) 0.004(2) -0.006(2)
C37 0.022(3) 0.020(2) 0.029(3) -0.001(2) 0.005(2) -0.004(2)
C38 0.026(3) 0.033(3) 0.033(3) 0.001(2) 0.005(2) -0.008(2)
C39 0.020(2) 0.025(2) 0.019(2) 0.002(2) 0.001(2) 0.006(2)
C40 0.028(3) 0.021(2) 0.021(3) 0.002(2) 0.001(2) 0.002(2)
C41 0.016(2) 0.027(3) 0.024(3) 0.000(2) 0.007(2) 0.001(2)
C42 0.020(3) 0.042(3) 0.029(3) -0.010(2) 0.010(2) 0.004(2)
C43 0.032(3) 0.028(3) 0.031(3) -0.004(2) 0.010(2) 0.010(2)
C44 0.031(3) 0.024(3) 0.032(3) -0.002(2) 0.004(2) -0.001(2)
C45 0.027(3) 0.027(3) 0.022(3) 0.003(2) 0.003(2) -0.001(2)
C46 0.035(3) 0.057(4) 0.049(4) -0.018(3) 0.020(3) -0.011(3)
C47 0.100(8) 0.118(8) 0.052(5) 0.031(5) 0.010(5) -0.047(6)

loop_
_atom_type_symbol
_atom_type_description
_atom_type_scat_dispersion_real
_atom_type_scat_dispersion_imag
_atom_type_scat_source
C C 0.0033 0.0016 'International Tables Vol C Tables 4.2.6.8 and 6.1.1.4'
H H 0.0000 0.0000 'International Tables Vol C Tables 4.2.6.8 and 6.1.1.4'
Cl Cl 0.1484 0.1585 'International Tables Vol C Tables 4.2.6.8 and 6.1.1.4'
N N 0.0061 0.0033 'International Tables Vol C Tables 4.2.6.8 and 6.1.1.4'
Pd Pd -0.9988 1.0072 'International Tables Vol C Tables 4.2.6.8 and 6.1.1.4'
S S 0.1246 0.1234 'International Tables Vol C Tables 4.2.6.8 and 6.1.1.4'

loop_
_geom_angle_atom_site_label_1
_geom_angle_atom_site_label_2
_geom_angle_atom_site_label_3
_geom_angle
_geom_angle_site_symmetry_1
_geom_angle_site_symmetry_3
_geom_angle_publ_flag
C1 Pd1 N3 80.42(18) . . ?
C1 Pd1 Cl1 93.22(14) . . ?
N3 Pd1 Cl1 173.35(12) . . ?
C1 Pd1 Cl2 177.45(14) . . ?
N3 Pd1 Cl2 97.09(12) . . ?
Cl1 Pd1 Cl2 89.25(5) . . ?
C39 S1 C41 88.2(2) . . ?
C1 N1 C2 110.5(4) . . ?
C1 N1 C4 128.4(4) . . ?
C2 N1 C4 121.1(4) . . ?
C1 N2 C39 117.6(4) . . ?
C1 N2 C3 110.9(4) . . ?
C39 N2 C3 131.5(4) . . ?
C39 N3 C40 110.3(4) . . ?
C39 N3 Pd1 111.0(3) . . ?
C40 N3 Pd1 138.4(3) . . ?
N1 C1 N2 105.3(4) . . ?
N1 C1 Pd1 141.9(4) . . ?
N2 C1 Pd1 112.8(3) . . ?
C3 C2 N1 107.8(4) . . ?
C3 C2 C37 128.9(4) . . ?
N1 C2 C37 123.2(4) . . ?
C2 C3 N2 105.5(4) . . ?
C2 C3 C38 130.3(4) . . ?
N2 C3 C38 124.2(4) . . ?
C5 C4 C9 121.5(4) . . ?
C5 C4 N1 119.5(5) . . ?
C9 C4 N1 118.8(4) . . ?
C4 C5 C6 117.5(5) . . ?
C4 C5 C10 120.1(4) . . ?
C6 C5 C10 122.2(5) . . ?
C7 C6 C5 122.4(5) . . ?
C7 C6 H6 118.8 . . ?
C5 C6 H6 118.8 . . ?
C6 C7 C8 118.6(5) . . ?
C6 C7 C23 120.7(5) . . ?
C8 C7 C23 120.6(6) . . ?
C7 C8 C9 122.1(5) . . ?
C7 C8 H8 119.0 . . ?
C9 C8 H8 119.0 . . ?
C8 C9 C4 117.5(5) . . ?
C8 C9 C24 123.2(5) . . ?
C4 C9 C24 119.2(4) . . ?
C11 C10 C17 113.8(4) . . ?
C11 C10 C5 113.4(4) . . ?
C17 C10 C5 112.1(4) . . ?
C11 C10 H10 105.6 . . ?
C17 C10 H10 105.6 . . ?
C5 C10 H10 105.6 . . ?
C12 C11 C16 117.2(5) . . ?
C12 C11 C10 119.9(5) . . ?
C16 C11 C10 122.8(5) . . ?
C13 C12 C11 121.9(5) . . ?
C13 C12 H12 119.0 . . ?
C11 C12 H12 119.0 . . ?
C12 C13 C14 118.9(6) . . ?
C12 C13 H13 120.5 . . ?
C14 C13 H13 120.5 . . ?
C15 C14 C13 120.6(6) . . ?
C15 C14 H14 119.7 . . ?
C13 C14 H14 119.7 . . ?
C14 C15 C16 119.8(6) . . ?
C14 C15 H15 120.1 . . ?
C16 C15 H15 120.1 . . ?
C15 C16 C11 121.5(6) . . ?
C15 C16 H16 119.3 . . ?
C11 C16 H16 119.3 . . ?
C22 C17 C18 118.7(5) . . ?
C22 C17 C10 119.0(5) . . ?
C18 C17 C10 122.3(5) . . ?
C17 C18 C19 119.2(6) . . ?
C17 C18 H18 120.4 . . ?
C19 C18 H18 120.4 . . ?
C20 C19 C18 120.7(6) . . ?
C20 C19 H19 119.7 . . ?
C18 C19 H19 119.7 . . ?
C21 C20 C19 119.9(6) . . ?
C21 C20 H20 120.0 . . ?
C19 C20 H20 120.0 . . ?
C20 C21 C22 120.0(6) . . ?
C20 C21 H21 120.0 . . ?
C22 C21 H21 120.0 . . ?
C21 C22 C17 121.5(6) . . ?
C21 C22 H22 119.2 . . ?
C17 C22 H22 119.2 . . ?
C7 C23 H23A 109.5 . . ?
C7 C23 H23B 109.5 . . ?
H23A C23 H23B 109.5 . . ?
C7 C23 H23C 109.5 . . ?
H23A C23 H23C 109.5 . . ?
H23B C23 H23C 109.5 . . ?
C9 C24 C31 114.0(4) . . ?
C9 C24 C25 112.7(4) . . ?
C31 C24 C25 113.1(4) . . ?
C9 C24 H24 105.3 . . ?
C31 C24 H24 105.3 . . ?
C25 C24 H24 105.3 . . ?
C30 C25 C26 118.0(5) . . ?
C30 C25 C24 118.5(5) . . ?
C26 C25 C24 123.6(5) . . ?
C27 C26 C25 120.3(5) . . ?
C27 C26 H26 119.8 . . ?
C25 C26 H26 119.8 . . ?
C28 C27 C26 120.8(6) . . ?
C28 C27 H27 119.6 . . ?
C26 C27 H27 119.6 . . ?
C29 C28 C27 119.1(6) . . ?
C29 C28 H28 120.4 . . ?
C27 C28 H28 120.4 . . ?
C28 C29 C30 120.3(5) . . ?
C28 C29 H29 119.8 . . ?
C30 C29 H29 119.8 . . ?
C25 C30 C29 121.4(6) . . ?
C25 C30 H30 119.3 . . ?
C29 C30 H30 119.3 . . ?
C32 C31 C36 118.3(5) . . ?
C32 C31 C24 119.1(5) . . ?
C36 C31 C24 122.7(5) . . ?
C33 C32 C31 121.7(5) . . ?
C33 C32 H32 119.2 . . ?
C31 C32 H32 119.2 . . ?
C34 C33 C32 119.5(5) . . ?
C34 C33 H33 120.2 . . ?
C32 C33 H33 120.2 . . ?
C33 C34 C35 120.6(5) . . ?
C33 C34 H34 119.7 . . ?
C35 C34 H34 119.7 . . ?
C34 C35 C36 119.4(5) . . ?
C34 C35 H35 120.3 . . ?
C36 C35 H35 120.3 . . ?
C35 C36 C31 120.5(5) . . ?
C35 C36 H36 119.7 . . ?
C31 C36 H36 119.7 . . ?
C2 C37 H37A 109.5 . . ?
C2 C37 H37B 109.5 . . ?
H37A C37 H37B 109.5 . . ?
C2 C37 H37C 109.5 . . ?
H37A C37 H37C 109.5 . . ?
H37B C37 H37C 109.5 . . ?
C3 C38 H38A 109.5 . . ?
C3 C38 H38B 109.5 . . ?
H38A C38 H38B 109.5 . . ?
C3 C38 H38C 109.5 . . ?
H38A C38 H38C 109.5 . . ?
H38B C38 H38C 109.5 . . ?
N3 C39 N2 118.0(4) . . ?
N3 C39 S1 116.8(4) . . ?
N2 C39 S1 125.2(4) . . ?
N3 C40 C41 113.7(4) . . ?
N3 C40 C45 127.5(5) . . ?
C41 C40 C45 118.9(5) . . ?
C40 C41 C42 122.4(5) . . ?
C40 C41 S1 111.0(4) . . ?
C42 C41 S1 126.5(4) . . ?
C41 C42 C43 117.6(5) . . ?
C41 C42 H42 121.2 . . ?
C43 C42 H42 121.2 . . ?
C42 C43 C44 120.4(5) . . ?
C42 C43 H43 119.8 . . ?
C44 C43 H43 119.8 . . ?
C45 C44 C43 121.2(5) . . ?
C45 C44 H44 119.4 . . ?
C43 C44 H44 119.4 . . ?
C44 C45 C40 119.5(5) . . ?
C44 C45 H45 120.3 . . ?
C40 C45 H45 120.3 . . ?
Cl4B C46 Cl3B 112.9(9) . . ?
Cl3A C46 Cl4A 108.7(10) . . ?
Cl3A C46 H46A 110.0 . . ?
Cl4A C46 H46A 110.0 . . ?
Cl3A C46 H46B 110.0 . . ?
Cl4A C46 H46B 110.0 . . ?
H46A C46 H46B 108.3 . . ?
Cl4B C46 H46C 109.0 . . ?
Cl3B C46 H46C 109.0 . . ?
Cl4B C46 H46D 109.0 . . ?
Cl3B C46 H46D 109.0 . . ?
H46C C46 H46D 107.8 . . ?
Cl6A C47 Cl5A 114.7(7) . . ?
Cl5B C47 Cl6B 116.3(7) . . ?
Cl6A C47 H47A 108.6 . . ?
Cl5A C47 H47A 108.6 . . ?
Cl6A C47 H47B 108.6 . . ?
Cl5A C47 H47B 108.6 . . ?
H47A C47 H47B 107.6 . . ?
Cl5B C47 H47C 108.2 . . ?
Cl6B C47 H47C 108.2 . . ?
Cl5B C47 H47D 108.2 . . ?
Cl6B C47 H47D 108.2 . . ?
H47C C47 H47D 107.4 . . ?

loop_
_geom_bond_atom_site_label_1
_geom_bond_atom_site_label_2
_geom_bond_distance
_geom_bond_site_symmetry_2
_geom_bond_publ_flag
Pd1 C1 1.985(5) . ?
Pd1 N3 2.091(4) . ?
Pd1 Cl1 2.2752(14) . ?
Pd1 Cl2 2.3563(12) . ?
Cl4A C46 1.83(2) . ?
Cl3A C46 1.72(2) . ?
Cl4B C46 1.69(2) . ?
Cl3B C46 1.816(16) . ?
Cl5A C47 1.757(11) . ?
Cl6A C47 1.64(2) . ?
Cl5B C47 1.623(11) . ?
Cl6B C47 1.81(2) . ?
S1 C39 1.719(5) . ?
S1 C41 1.737(5) . ?
N1 C1 1.344(6) . ?
N1 C2 1.418(6) . ?
N1 C4 1.440(6) . ?
N2 C1 1.368(6) . ?
N2 C39 1.380(6) . ?
N2 C3 1.424(6) . ?
N3 C39 1.319(6) . ?
N3 C40 1.389(6) . ?
C2 C3 1.341(7) . ?
C2 C37 1.506(6) . ?
C3 C38 1.488(7) . ?
C4 C5 1.394(7) . ?
C4 C9 1.414(7) . ?
C5 C6 1.404(7) . ?
C5 C10 1.522(8) . ?
C6 C7 1.376(8) . ?
C6 H6 0.9300 . ?
C7 C8 1.384(8) . ?
C7 C23 1.487(8) . ?
C8 C9 1.398(7) . ?
C8 H8 0.9300 . ?
C9 C24 1.525(7) . ?
C10 C11 1.503(8) . ?
C10 C17 1.518(7) . ?
C10 H10 0.9800 . ?
C11 C12 1.391(8) . ?
C11 C16 1.405(7) . ?
C12 C13 1.386(8) . ?
C12 H12 0.9300 . ?
C13 C14 1.402(8) . ?
C13 H13 0.9300 . ?
C14 C15 1.363(9) . ?
C14 H14 0.9300 . ?
C15 C16 1.389(8) . ?
C15 H15 0.9300 . ?
C16 H16 0.9300 . ?
C17 C22 1.392(8) . ?
C17 C18 1.393(8) . ?
C18 C19 1.396(8) . ?
C18 H18 0.9300 . ?
C19 C20 1.390(10) . ?
C19 H19 0.9300 . ?
C20 C21 1.360(10) . ?
C20 H20 0.9300 . ?
C21 C22 1.376(8) . ?
C21 H21 0.9300 . ?
C22 H22 0.9300 . ?
C23 H23A 0.9600 . ?
C23 H23B 0.9600 . ?
C23 H23C 0.9600 . ?
C24 C31 1.525(7) . ?
C24 C25 1.530(7) . ?
C24 H24 0.9800 . ?
C25 C30 1.382(7) . ?
C25 C26 1.396(8) . ?
C26 C27 1.387(8) . ?
C26 H26 0.9300 . ?
C27 C28 1.384(8) . ?
C27 H27 0.9300 . ?
C28 C29 1.370(9) . ?
C28 H28 0.9300 . ?
C29 C30 1.388(8) . ?
C29 H29 0.9300 . ?
C30 H30 0.9300 . ?
C31 C32 1.385(7) . ?
C31 C36 1.406(7) . ?
C32 C33 1.385(8) . ?
C32 H32 0.9300 . ?
C33 C34 1.382(8) . ?
C33 H33 0.9300 . ?
C34 C35 1.390(8) . ?
C34 H34 0.9300 . ?
C35 C36 1.397(7) . ?
C35 H35 0.9300 . ?
C36 H36 0.9300 . ?
C37 H37A 0.9600 . ?
C37 H37B 0.9600 . ?
C37 H37C 0.9600 . ?
C38 H38A 0.9600 . ?
C38 H38B 0.9600 . ?
C38 H38C 0.9600 . ?
C40 C41 1.391(7) . ?
C40 C45 1.411(7) . ?
C41 C42 1.393(7) . ?
C42 C43 1.398(8) . ?
C42 H42 0.9300 . ?
C43 C44 1.404(8) . ?
C43 H43 0.9300 . ?
C44 C45 1.367(7) . ?
C44 H44 0.9300 . ?
C45 H45 0.9300 . ?
C46 H46A 0.9700 . ?
C46 H46B 0.9700 . ?
C46 H46C 0.9700 . ?
C46 H46D 0.9700 . ?
C47 H47A 0.9700 . ?
C47 H47B 0.9700 . ?
C47 H47C 0.9700 . ?
C47 H47D 0.9700 . ?

loop_
_geom_torsion_atom_site_label_1
_geom_torsion_atom_site_label_2
_geom_torsion_atom_site_label_3
_geom_torsion_atom_site_label_4
_geom_torsion
_geom_torsion_site_symmetry_1
_geom_torsion_site_symmetry_2
_geom_torsion_site_symmetry_3
_geom_torsion_site_symmetry_4
_geom_torsion_publ_flag
C2 N1 C1 N2 -1.0(5) . . . . ?
C4 N1 C1 N2 -178.8(4) . . . . ?
C2 N1 C1 Pd1 -179.0(5) . . . . ?
C4 N1 C1 Pd1 3.1(9) . . . . ?
C39 N2 C1 N1 178.5(4) . . . . ?
C3 N2 C1 N1 1.0(6) . . . . ?
C39 N2 C1 Pd1 -2.7(6) . . . . ?
C3 N2 C1 Pd1 179.8(3) . . . . ?
C1 N1 C2 C3 0.5(6) . . . . ?
C4 N1 C2 C3 178.6(4) . . . . ?
C1 N1 C2 C37 -177.7(5) . . . . ?
C4 N1 C2 C37 0.3(7) . . . . ?
N1 C2 C3 N2 0.1(5) . . . . ?
C37 C2 C3 N2 178.2(5) . . . . ?
N1 C2 C3 C38 178.4(5) . . . . ?
C37 C2 C3 C38 -3.4(10) . . . . ?
C1 N2 C3 C2 -0.7(6) . . . . ?
C39 N2 C3 C2 -177.8(5) . . . . ?
C1 N2 C3 C38 -179.2(5) . . . . ?
C39 N2 C3 C38 3.8(9) . . . . ?
C1 N1 C4 C5 85.9(6) . . . . ?
C2 N1 C4 C5 -91.8(5) . . . . ?
C1 N1 C4 C9 -98.1(6) . . . . ?
C2 N1 C4 C9 84.3(6) . . . . ?
C9 C4 C5 C6 -5.6(7) . . . . ?
N1 C4 C5 C6 170.3(4) . . . . ?
C9 C4 C5 C10 170.4(4) . . . . ?
N1 C4 C5 C10 -13.7(7) . . . . ?
C4 C5 C6 C7 -0.5(7) . . . . ?
C10 C5 C6 C7 -176.4(5) . . . . ?
C5 C6 C7 C8 4.8(8) . . . . ?
C5 C6 C7 C23 -179.3(5) . . . . ?
C6 C7 C8 C9 -3.1(7) . . . . ?
C23 C7 C8 C9 -179.0(5) . . . . ?
C7 C8 C9 C4 -2.7(7) . . . . ?
C7 C8 C9 C24 173.4(4) . . . . ?
C5 C4 C9 C8 7.2(7) . . . . ?
N1 C4 C9 C8 -168.8(4) . . . . ?
C5 C4 C9 C24 -169.1(4) . . . . ?
N1 C4 C9 C24 15.0(6) . . . . ?
C4 C5 C10 C11 75.3(6) . . . . ?
C6 C5 C10 C11 -108.9(5) . . . . ?
C4 C5 C10 C17 -154.2(4) . . . . ?
C6 C5 C10 C17 21.6(7) . . . . ?
C17 C10 C11 C12 97.2(6) . . . . ?
C5 C10 C11 C12 -133.2(5) . . . . ?
C17 C10 C11 C16 -79.8(6) . . . . ?
C5 C10 C11 C16 49.9(7) . . . . ?
C16 C11 C12 C13 -1.0(8) . . . . ?
C10 C11 C12 C13 -178.2(5) . . . . ?
C11 C12 C13 C14 2.0(8) . . . . ?
C12 C13 C14 C15 -1.6(9) . . . . ?
C13 C14 C15 C16 0.2(9) . . . . ?
C14 C15 C16 C11 0.7(9) . . . . ?
C12 C11 C16 C15 -0.3(8) . . . . ?
C10 C11 C16 C15 176.7(5) . . . . ?
C11 C10 C17 C22 -152.0(5) . . . . ?
C5 C10 C17 C22 77.7(6) . . . . ?
C11 C10 C17 C18 29.7(7) . . . . ?
C5 C10 C17 C18 -100.6(6) . . . . ?
C22 C17 C18 C19 0.6(8) . . . . ?
C10 C17 C18 C19 178.9(5) . . . . ?
C17 C18 C19 C20 0.6(9) . . . . ?
C18 C19 C20 C21 -1.6(10) . . . . ?
C19 C20 C21 C22 1.3(10) . . . . ?
C20 C21 C22 C17 -0.1(9) . . . . ?
C18 C17 C22 C21 -0.9(8) . . . . ?
C10 C17 C22 C21 -179.3(5) . . . . ?
C8 C9 C24 C31 101.4(6) . . . . ?
C4 C9 C24 C31 -82.5(6) . . . . ?
C8 C9 C24 C25 -29.3(6) . . . . ?
C4 C9 C24 C25 146.7(4) . . . . ?
C9 C24 C25 C30 -101.5(6) . . . . ?
C31 C24 C25 C30 127.3(5) . . . . ?
C9 C24 C25 C26 77.9(6) . . . . ?
C31 C24 C25 C26 -53.2(7) . . . . ?
C30 C25 C26 C27 0.6(8) . . . . ?
C24 C25 C26 C27 -178.8(5) . . . . ?
C25 C26 C27 C28 -1.0(8) . . . . ?
C26 C27 C28 C29 -0.4(9) . . . . ?
C27 C28 C29 C30 2.1(9) . . . . ?
C26 C25 C30 C29 1.1(8) . . . . ?
C24 C25 C30 C29 -179.4(5) . . . . ?
C28 C29 C30 C25 -2.5(9) . . . . ?
C9 C24 C31 C32 127.4(5) . . . . ?
C25 C24 C31 C32 -102.0(6) . . . . ?
C9 C24 C31 C36 -53.2(7) . . . . ?
C25 C24 C31 C36 77.3(6) . . . . ?
C36 C31 C32 C33 1.4(8) . . . . ?
C24 C31 C32 C33 -179.2(5) . . . . ?
C31 C32 C33 C34 -1.8(9) . . . . ?
C32 C33 C34 C35 0.7(8) . . . . ?
C33 C34 C35 C36 0.7(8) . . . . ?
C34 C35 C36 C31 -1.0(8) . . . . ?
C32 C31 C36 C35 0.0(8) . . . . ?
C24 C31 C36 C35 -179.4(5) . . . . ?
C40 N3 C39 N2 178.2(4) . . . . ?
Pd1 N3 C39 N2 2.9(6) . . . . ?
C40 N3 C39 S1 1.3(6) . . . . ?
Pd1 N3 C39 S1 -174.1(2) . . . . ?
C1 N2 C39 N3 -0.2(7) . . . . ?
C3 N2 C39 N3 176.6(5) . . . . ?
C1 N2 C39 S1 176.4(4) . . . . ?
C3 N2 C39 S1 -6.7(8) . . . . ?
C41 S1 C39 N3 -1.4(4) . . . . ?
C41 S1 C39 N2 -178.1(5) . . . . ?
C39 N3 C40 C41 -0.4(6) . . . . ?
Pd1 N3 C40 C41 173.0(4) . . . . ?
C39 N3 C40 C45 178.5(5) . . . . ?
Pd1 N3 C40 C45 -8.1(9) . . . . ?
N3 C40 C41 C42 178.3(5) . . . . ?
C45 C40 C41 C42 -0.7(8) . . . . ?
N3 C40 C41 S1 -0.5(6) . . . . ?
C45 C40 C41 S1 -179.5(4) . . . . ?
C39 S1 C41 C40 1.0(4) . . . . ?
C39 S1 C41 C42 -177.8(5) . . . . ?
C40 C41 C42 C43 0.7(8) . . . . ?
S1 C41 C42 C43 179.4(4) . . . . ?
C41 C42 C43 C44 -0.6(8) . . . . ?
C42 C43 C44 C45 0.5(9) . . . . ?
C43 C44 C45 C40 -0.5(8) . . . . ?
N3 C40 C45 C44 -178.3(5) . . . . ?
C41 C40 C45 C44 0.6(8) . . . . ?
